data_8104861
loop_
_publ_author_name
'Youzhu, Yu'
'Yuhua, Guo'
'Yongsheng, Niu'
'Nana, Liu'
'Hongfei, Zhang'

_publ_section_title
;
 Crystal structure of bis(\m2-2-oxido-2-phenylacetate-\k3
 O:O,O&#x2032;)-bis(1-isopropoxy-2-oxo-2-phenylethan-1-olato-\k2O,O&#x2032;)-bis(propan-2-olato-\k1O)dititanium(IV),
 C44H52O14Ti2
;
_journal_issue 2
_journal_name_full 'Zeitschrift f\"ur Kristallographie - New Crystal Structures'
_journal_page_first 467
_journal_page_last 469
_journal_paper_doi 10.1515/ncrs-2020-0590
_journal_volume 236
_journal_year 2021
_chemical_formula_sum 'C44 H52 O14 Ti2'
_chemical_formula_weight 900.65
_space_group_crystal_system orthorhombic
_space_group_IT_number 61
_space_group_name_Hall '-P 2ac 2ab'
_space_group_name_H-M_alt 'P b c a'
_atom_sites_solution_hydrogens geom
_cell_angle_alpha 90
_cell_angle_beta 90
_cell_angle_gamma 90
_cell_formula_units_Z 4
_cell_length_a 15.0005(7)
_cell_length_b 15.9478(8)
_cell_length_c 18.4438(10)
_cell_measurement_reflns_used 9969
_cell_measurement_temperature 296(2)
_cell_measurement_theta_max 27.86
_cell_measurement_theta_min 2.55
_cell_volume 4412.2(4)
_computing_cell_refinement 'Bruker SAINT [2]'
_computing_data_collection 'Bruker APEX2 [1]'
_computing_data_reduction 'Bruker SAINT [2]'
_computing_molecular_graphics 'SHELXL-2013 [4]'
_computing_publication_material 'SHELXL-2013 [4]'
_computing_structure_refinement 'SHELXL-2013 [3]'
_computing_structure_solution 'SHELXS-2013 [3]'
_diffrn_ambient_temperature 296(2)
_diffrn_measured_fraction_theta_full 0.968
_diffrn_measured_fraction_theta_max 0.999
_diffrn_measurement_device_type 'Bruker APEX-II CCD'
_diffrn_radiation_type MoK\a
_diffrn_radiation_wavelength 0.71073
_diffrn_reflns_av_R_equivalents 0.0248
_diffrn_reflns_av_unetI/netI 0.0159
_diffrn_reflns_Laue_measured_fraction_full 0.968
_diffrn_reflns_Laue_measured_fraction_max 0.999
_diffrn_reflns_limit_h_max 17
_diffrn_reflns_limit_h_min -17
_diffrn_reflns_limit_k_max 18
_diffrn_reflns_limit_k_min -18
_diffrn_reflns_limit_l_max 19
_diffrn_reflns_limit_l_min -21
_diffrn_reflns_number 41802
_diffrn_reflns_point_group_measured_fraction_full 0.968
_diffrn_reflns_point_group_measured_fraction_max 0.999
_diffrn_reflns_theta_full 25.242
_diffrn_reflns_theta_max 24.999
_diffrn_reflns_theta_min 2.166
_exptl_absorpt_coefficient_mu 0.427
_exptl_absorpt_correction_type none
_exptl_crystal_colour colorless
_exptl_crystal_density_diffrn 1.356
_exptl_crystal_description block
_exptl_crystal_F_000 1888
_exptl_crystal_size_max 0.230
_exptl_crystal_size_mid 0.210
_exptl_crystal_size_min 0.180
_refine_diff_density_max 0.286
_refine_diff_density_min -0.313
_refine_diff_density_rms 0.043
_refine_ls_extinction_coef .
_refine_ls_extinction_method none
_refine_ls_goodness_of_fit_ref 1.049
_refine_ls_hydrogen_treatment constr
_refine_ls_matrix_type full
_refine_ls_number_parameters 301
_refine_ls_number_reflns 3867
_refine_ls_number_restraints 180
_refine_ls_restrained_S_all 1.095
_refine_ls_R_factor_all 0.0480
_refine_ls_R_factor_gt 0.0372
_refine_ls_shift/su_max 0.001
_refine_ls_shift/su_mean 0.000
_refine_ls_structure_factor_coef Fsqd
_refine_ls_weighting_details 'w=1/[\s^2^(Fo^2^)+(0.0532P)^2^+2.3112P] where P=(Fo^2^+2Fc^2^)/3'
_refine_ls_weighting_scheme calc
_refine_ls_wR_factor_gt 0.0989
_refine_ls_wR_factor_ref 0.1089
_reflns_Friedel_coverage 0.000
_reflns_Friedel_fraction_full .
_reflns_Friedel_fraction_max .
_reflns_number_gt 3166
_reflns_number_total 3867
_reflns_threshold_expression 'I > 2\s(I)'
_cod_data_source_file suppl_j_ncrs-2020-0590_suppl.cif
_cod_data_source_block 1
_cod_database_code 8104861
_shelx_space_group_comment
; 
The symmetry employed for this shelxl refinement is uniquely defined 
by the following loop, which should always be used as a source of 
symmetry information in preference to the above space-group names. 
They are only intended as comments. 
;
_shelx_estimated_absorpt_t_min 0.908
_shelx_estimated_absorpt_t_max 0.927

loop_
_space_group_symop_operation_xyz
'x, y, z'
'-x+1/2, -y, z+1/2'
'-x, y+1/2, -z+1/2'
'x+1/2, -y+1/2, -z'
'-x, -y, -z'
'x-1/2, y, -z-1/2'
'x, -y-1/2, z-1/2'
'-x-1/2, y-1/2, z'

loop_
_atom_site_label
_atom_site_type_symbol
_atom_site_fract_x
_atom_site_fract_y
_atom_site_fract_z
_atom_site_U_iso_or_equiv
_atom_site_adp_type
_atom_site_occupancy
_atom_site_site_symmetry_order
_atom_site_calc_flag
_atom_site_refinement_flags_posn
_atom_site_refinement_flags_adp
_atom_site_refinement_flags_occupancy
_atom_site_disorder_assembly
_atom_site_disorder_group
Ti1 Ti 0.60658(2) 0.49523(2) 0.49017(2) 0.03814(14) Uani 1 1 d . . . A 1
O1 O 0.63018(10) 0.39918(10) 0.44827(9) 0.0528(4) Uani 1 1 d D . . A 1
O2 O 0.70255(10) 0.49320(8) 0.55300(8) 0.0449(4) Uani 1 1 d . . . A 1
O3 O 0.65064(9) 0.57004(10) 0.41393(8) 0.0503(4) Uani 1 1 d . . . A 1
O4 O 0.62187(12) 0.68145(12) 0.34494(10) 0.0680(5) Uani 1 1 d . . . A 1
O5 O 0.49208(8) 0.53860(9) 0.44489(7) 0.0391(3) Uani 1 1 d . . . A 1
O6 O 0.59783(10) 0.61686(9) 0.54934(8) 0.0476(4) Uani 1 1 d . . . A 1
O7 O 0.66932(11) 0.69279(11) 0.63243(9) 0.0622(5) Uani 1 1 d . . . A 1
C1 C 0.37725(17) 0.63642(18) 0.30520(15) 0.0635(7) Uani 1 1 d . U . A 1
H1 H 0.3577 0.6813 0.3351 0.076 Uiso 1 1 calc R U . A 1
C2 C 0.3327(2) 0.6195(2) 0.24039(17) 0.0799(9) Uani 1 1 d . U . A 1
H2 H 0.2835 0.6532 0.2261 0.096 Uiso 1 1 calc R U . A 1
C3 C 0.3592(3) 0.5562(3) 0.19874(17) 0.0920(10) Uani 1 1 d . U . A 1
H3 H 0.3285 0.5444 0.1548 0.110 Uiso 1 1 calc R U . A 1
C4 C 0.4293(3) 0.5085(3) 0.2184(2) 0.1057(12) Uani 1 1 d . U . A 1
H4 H 0.4476 0.4634 0.1882 0.127 Uiso 1 1 calc R U . A 1
C5 C 0.4751(2) 0.5247(2) 0.28271(16) 0.0802(8) Uani 1 1 d . U . A 1
H5 H 0.5245 0.4908 0.2962 0.096 Uiso 1 1 calc R U . A 1
C6 C 0.44895(14) 0.58893(14) 0.32602(12) 0.0462(5) Uani 1 1 d . U . A 1
C7 C 0.49835(14) 0.60732(13) 0.39574(11) 0.0418(5) Uani 1 1 d . U . A 1
H7 H 0.4717 0.6581 0.4189 0.050 Uiso 1 1 calc R U . A 1
C8 C 0.59786(15) 0.62327(14) 0.38226(12) 0.0465(5) Uani 1 1 d . U . A 1
C9 C 0.5296(2) 0.7347(2) 0.6818(2) 0.1018(11) Uani 1 1 d . U . A 1
H9A H 0.5051 0.6797 0.6688 0.153 Uiso 1 1 calc R U . A 1
H9B H 0.4817 0.7765 0.6815 0.153 Uiso 1 1 calc R U . A 1
H9C H 0.5561 0.7319 0.7303 0.153 Uiso 1 1 calc R U . A 1
C10 C 0.59845(17) 0.75868(17) 0.62864(16) 0.0669(7) Uani 1 1 d . U . A 1
H10 H 0.5721 0.7601 0.5788 0.080 Uiso 1 1 calc R U . A 1
C11 C 0.6408(3) 0.8404(2) 0.6453(2) 0.1007(11) Uani 1 1 d . U . A 1
H11A H 0.6677 0.8382 0.6937 0.151 Uiso 1 1 calc R U . A 1
H11B H 0.5957 0.8848 0.6440 0.151 Uiso 1 1 calc R U . A 1
H11C H 0.6871 0.8523 0.6092 0.151 Uiso 1 1 calc R U . A 1
C12 C 0.65871(15) 0.62608(14) 0.59184(12) 0.0466(5) Uani 1 1 d . U . A 1
C13 C 0.72830(14) 0.55672(13) 0.60012(12) 0.0462(5) Uani 1 1 d . U . A 1
H13 H 0.7257 0.5348 0.6509 0.055 Uiso 1 1 calc R U . A 1
C14 C 0.82233(15) 0.58741(14) 0.58502(12) 0.0476(5) Uani 1 1 d . U . A 1
C15 C 0.86174(19) 0.5710(2) 0.51958(16) 0.0758(8) Uani 1 1 d . U . A 1
H15 H 0.8306 0.5397 0.4838 0.091 Uiso 1 1 calc R U . A 1
C16 C 0.9470(2) 0.6000(3) 0.5054(2) 0.0959(11) Uani 1 1 d . U . A 1
H16 H 0.9740 0.5882 0.4600 0.115 Uiso 1 1 calc R U . A 1
C17 C 0.99248(19) 0.6450(2) 0.5554(2) 0.0846(9) Uani 1 1 d . U . A 1
H17 H 1.0506 0.6653 0.5449 0.101 Uiso 1 1 calc R U . A 1
C18 C 0.9547(2) 0.66092(19) 0.62019(19) 0.0777(8) Uani 1 1 d . U . A 1
H18 H 0.9866 0.6921 0.6556 0.093 Uiso 1 1 calc R U . A 1
C19 C 0.86944(18) 0.63214(17) 0.63556(15) 0.0651(7) Uani 1 1 d . U . A 1
H19 H 0.8435 0.6435 0.6815 0.078 Uiso 1 1 calc R U . A 1
C20 C 0.7372(6) 0.2940(6) 0.4768(4) 0.083(2) Uani 0.491(8) 1 d D U P A 1
H20A H 0.7693 0.2451 0.4581 0.125 Uiso 0.491(8) 1 calc R U P A 1
H20B H 0.7020 0.2777 0.5193 0.125 Uiso 0.491(8) 1 calc R U P A 1
H20C H 0.7801 0.3375 0.4906 0.125 Uiso 0.491(8) 1 calc R U P A 1
C21 C 0.6770(5) 0.3271(5) 0.4198(3) 0.0649(17) Uani 0.491(8) 1 d D U P A 1
H21 H 0.6346 0.2831 0.4023 0.078 Uiso 0.491(8) 1 calc R U P A 1
C22 C 0.7359(8) 0.3598(10) 0.3584(5) 0.086(3) Uani 0.509(8) 1 d D U P A 1
H22A H 0.7693 0.3131 0.3370 0.129 Uiso 0.509(8) 1 calc R U P A 1
H22B H 0.7777 0.4015 0.3776 0.129 Uiso 0.509(8) 1 calc R U P A 1
H22C H 0.6985 0.3859 0.3211 0.129 Uiso 0.509(8) 1 calc R U P A 1
C20A C 0.6959(6) 0.2649(4) 0.4558(5) 0.0780(19) Uani 0.509(8) 1 d D U P A 2
H20D H 0.6971 0.2647 0.5089 0.117 Uiso 0.509(8) 1 calc R U P A 2
H20E H 0.7427 0.2278 0.4372 0.117 Uiso 0.509(8) 1 calc R U P A 2
H20F H 0.6376 0.2451 0.4389 0.117 Uiso 0.509(8) 1 calc R U P A 2
C21A C 0.7116(5) 0.3530(4) 0.4285(4) 0.0682(18) Uani 0.509(8) 1 d D U P A 2
H21A H 0.7215 0.4013 0.4576 0.082 Uiso 0.509(8) 1 calc R U P A 2
C22A C 0.7087(8) 0.3502(10) 0.3448(5) 0.078(2) Uani 0.491(8) 1 d D U P A 2
H22D H 0.7184 0.4067 0.3254 0.117 Uiso 0.491(8) 1 calc R U P A 2
H22E H 0.6503 0.3296 0.3289 0.117 Uiso 0.491(8) 1 calc R U P A 2
H22F H 0.7554 0.3126 0.3269 0.117 Uiso 0.491(8) 1 calc R U P A 2

loop_
_atom_site_aniso_label
_atom_site_aniso_U_11
_atom_site_aniso_U_22
_atom_site_aniso_U_33
_atom_site_aniso_U_23
_atom_site_aniso_U_13
_atom_site_aniso_U_12
Ti1 0.0303(2) 0.0433(2) 0.0408(2) -0.00046(15) 0.00266(15) 0.00118(14)
O1 0.0479(9) 0.0523(9) 0.0583(10) -0.0103(7) 0.0027(7) 0.0100(7)
O2 0.0372(8) 0.0468(8) 0.0506(9) -0.0031(6) -0.0025(7) 0.0015(6)
O3 0.0361(8) 0.0637(9) 0.0510(9) 0.0091(7) 0.0072(7) -0.0028(7)
O4 0.0601(11) 0.0723(11) 0.0716(12) 0.0245(10) -0.0007(9) -0.0194(9)
O5 0.0332(7) 0.0460(8) 0.0381(8) 0.0053(6) 0.0015(6) -0.0012(6)
O6 0.0403(8) 0.0495(9) 0.0531(9) -0.0073(7) -0.0027(7) 0.0030(6)
O7 0.0507(9) 0.0691(11) 0.0669(11) -0.0268(9) -0.0072(8) 0.0087(8)
C1 0.0512(14) 0.0733(16) 0.0661(16) 0.0127(13) -0.0070(12) -0.0023(12)
C2 0.0586(16) 0.108(2) 0.0733(19) 0.0291(18) -0.0195(15) -0.0121(16)
C3 0.093(2) 0.127(3) 0.0559(18) 0.0058(19) -0.0233(17) -0.029(2)
C4 0.125(3) 0.119(3) 0.073(2) -0.0376(19) -0.016(2) 0.001(2)
C5 0.088(2) 0.0854(19) 0.0674(18) -0.0244(15) -0.0172(16) 0.0169(17)
C6 0.0440(12) 0.0527(12) 0.0420(12) 0.0072(10) 0.0002(10) -0.0057(10)
C7 0.0429(12) 0.0408(11) 0.0418(12) 0.0024(9) 0.0014(9) -0.0013(9)
C8 0.0452(13) 0.0524(13) 0.0419(12) 0.0003(10) 0.0011(10) -0.0096(10)
C9 0.079(2) 0.108(3) 0.119(3) -0.028(2) 0.029(2) 0.0121(19)
C10 0.0548(15) 0.0692(16) 0.0766(18) -0.0250(14) -0.0056(13) 0.0165(12)
C11 0.092(2) 0.077(2) 0.133(3) -0.022(2) -0.009(2) 0.0077(18)
C12 0.0403(12) 0.0547(13) 0.0447(12) -0.0068(10) 0.0068(10) -0.0021(10)
C13 0.0451(12) 0.0522(12) 0.0413(12) 0.0000(9) -0.0020(9) 0.0009(10)
C14 0.0396(11) 0.0496(12) 0.0535(13) 0.0002(10) -0.0073(10) 0.0020(9)
C15 0.0547(16) 0.101(2) 0.0714(18) -0.0199(16) 0.0120(14) -0.0215(15)
C16 0.064(2) 0.126(3) 0.098(2) -0.015(2) 0.0252(17) -0.0219(19)
C17 0.0472(16) 0.090(2) 0.117(3) 0.004(2) -0.0022(17) -0.0130(14)
C18 0.0595(17) 0.0771(18) 0.097(2) -0.0030(16) -0.0305(17) -0.0109(14)
C19 0.0591(16) 0.0725(16) 0.0635(16) -0.0069(13) -0.0150(13) -0.0009(13)
C20 0.083(4) 0.080(4) 0.087(4) -0.003(3) -0.002(3) 0.026(3)
C21 0.072(4) 0.056(3) 0.066(3) -0.011(3) 0.009(3) 0.016(3)
C22 0.088(6) 0.086(5) 0.085(4) -0.004(4) 0.026(4) 0.016(4)
C20A 0.092(5) 0.060(3) 0.082(4) 0.004(3) 0.012(3) 0.021(3)
C21A 0.076(4) 0.060(3) 0.069(3) -0.012(3) 0.016(3) 0.018(3)
C22A 0.083(5) 0.085(4) 0.065(4) -0.012(3) 0.018(4) 0.012(4)

loop_
_atom_type_symbol
_atom_type_description
_atom_type_scat_dispersion_real
_atom_type_scat_dispersion_imag
_atom_type_scat_source
C C 0.0033 0.0016 'International Tables Vol C Tables 4.2.6.8 and 6.1.1.4'
H H 0.0000 0.0000 'International Tables Vol C Tables 4.2.6.8 and 6.1.1.4'
O O 0.0106 0.0060 'International Tables Vol C Tables 4.2.6.8 and 6.1.1.4'
Ti Ti 0.2776 0.4457 'International Tables Vol C Tables 4.2.6.8 and 6.1.1.4'

loop_
_geom_angle_atom_site_label_1
_geom_angle_atom_site_label_2
_geom_angle_atom_site_label_3
_geom_angle
_geom_angle_site_symmetry_1
_geom_angle_site_symmetry_3
O1 Ti1 O2 95.96(7) . .
O1 Ti1 O3 98.49(7) . .
O2 Ti1 O3 101.42(6) . .
O1 Ti1 O5 100.35(7) . 5_666
O2 Ti1 O5 101.43(6) . 5_666
O3 Ti1 O5 148.52(6) . 5_666
O1 Ti1 O5 106.69(7) . .
O2 Ti1 O5 157.27(6) . .
O3 Ti1 O5 77.46(6) . .
O5 Ti1 O5 73.10(6) 5_666 .
O1 Ti1 O6 171.33(7) . .
O2 Ti1 O6 75.78(6) . .
O3 Ti1 O6 80.88(6) . .
O5 Ti1 O6 84.08(6) 5_666 .
O5 Ti1 O6 81.68(6) . .
O1 Ti1 Ti1 106.94(6) . 5_666
O2 Ti1 Ti1 134.69(5) . 5_666
O3 Ti1 Ti1 112.76(5) . 5_666
O5 Ti1 Ti1 37.11(4) 5_666 5_666
O5 Ti1 Ti1 36.00(4) . 5_666
O6 Ti1 Ti1 81.11(4) . 5_666
C21 O1 Ti1 162.5(4) . .
C13 O2 Ti1 126.57(13) . .
C8 O3 Ti1 120.99(13) . .
C7 O5 Ti1 130.08(12) . 5_666
C7 O5 Ti1 117.87(11) . .
Ti1 O5 Ti1 106.90(6) 5_666 .
C12 O6 Ti1 112.18(14) . .
C12 O7 C10 117.20(18) . .
C6 C1 C2 120.6(3) . .
C6 C1 H1 119.7 . .
C2 C1 H1 119.7 . .
C3 C2 C1 119.9(3) . .
C3 C2 H2 120.1 . .
C1 C2 H2 120.1 . .
C2 C3 C4 120.4(3) . .
C2 C3 H3 119.8 . .
C4 C3 H3 119.8 . .
C3 C4 C5 120.6(3) . .
C3 C4 H4 119.7 . .
C5 C4 H4 119.7 . .
C6 C5 C4 119.8(3) . .
C6 C5 H5 120.1 . .
C4 C5 H5 120.1 . .
C5 C6 C1 118.6(2) . .
C5 C6 C7 120.3(2) . .
C1 C6 C7 121.0(2) . .
O5 C7 C6 111.05(16) . .
O5 C7 C8 107.14(16) . .
C6 C7 C8 111.77(17) . .
O5 C7 H7 108.9 . .
C6 C7 H7 108.9 . .
C8 C7 H7 108.9 . .
O4 C8 O3 125.1(2) . .
O4 C8 C7 120.6(2) . .
O3 C8 C7 114.31(18) . .
C10 C9 H9A 109.5 . .
C10 C9 H9B 109.5 . .
H9A C9 H9B 109.5 . .
C10 C9 H9C 109.5 . .
H9A C9 H9C 109.5 . .
H9B C9 H9C 109.5 . .
C9 C10 C11 113.0(3) . .
C9 C10 O7 106.5(3) . .
C11 C10 O7 107.6(2) . .
C9 C10 H10 109.8 . .
C11 C10 H10 109.8 . .
O7 C10 H10 109.8 . .
C10 C11 H11A 109.5 . .
C10 C11 H11B 109.5 . .
H11A C11 H11B 109.5 . .
C10 C11 H11C 109.5 . .
H11A C11 H11C 109.5 . .
H11B C11 H11C 109.5 . .
O6 C12 O7 124.0(2) . .
O6 C12 C13 119.42(19) . .
O7 C12 C13 116.58(19) . .
O2 C13 C14 112.23(18) . .
O2 C13 C12 105.97(17) . .
C14 C13 C12 112.50(18) . .
O2 C13 H13 108.7 . .
C14 C13 H13 108.7 . .
C12 C13 H13 108.7 . .
C15 C14 C19 118.5(2) . .
C15 C14 C13 120.1(2) . .
C19 C14 C13 121.5(2) . .
C14 C15 C16 120.0(3) . .
C14 C15 H15 120.0 . .
C16 C15 H15 120.0 . .
C17 C16 C15 121.0(3) . .
C17 C16 H16 119.5 . .
C15 C16 H16 119.5 . .
C18 C17 C16 119.5(3) . .
C18 C17 H17 120.3 . .
C16 C17 H17 120.3 . .
C17 C18 C19 120.5(3) . .
C17 C18 H18 119.8 . .
C19 C18 H18 119.8 . .
C14 C19 C18 120.6(3) . .
C14 C19 H19 119.7 . .
C18 C19 H19 119.7 . .
C21 C20 H20A 109.5 . .
C21 C20 H20B 109.5 . .
H20A C20 H20B 109.5 . .
C21 C20 H20C 109.5 . .
H20A C20 H20C 109.5 . .
H20B C20 H20C 109.5 . .
O1 C21 C20 108.7(6) . .
O1 C21 C22 106.1(8) . .
C20 C21 C22 107.1(8) . .
O1 C21 H21 111.5 . .
C20 C21 H21 111.5 . .
C22 C21 H21 111.5 . .
C21 C22 H22A 109.5 . .
C21 C22 H22B 109.5 . .
H22A C22 H22B 109.5 . .
C21 C22 H22C 109.5 . .
H22A C22 H22C 109.5 . .
H22B C22 H22C 109.5 . .
C21A C20A H20D 109.5 . .
C21A C20A H20E 109.5 . .
H20D C20A H20E 109.5 . .
C21A C20A H20F 109.5 . .
H20D C20A H20F 109.5 . .
H20E C20A H20F 109.5 . .
C20A C21A C22A 107.5(9) . .
C20A C21A H21A 126.2 . .
C22A C21A H21A 126.2 . .
C21A C22A H22D 109.5 . .
C21A C22A H22E 109.5 . .
H22D C22A H22E 109.5 . .
C21A C22A H22F 109.5 . .
H22D C22A H22F 109.5 . .
H22E C22A H22F 109.5 . .

loop_
_geom_bond_atom_site_label_1
_geom_bond_atom_site_label_2
_geom_bond_distance
_geom_bond_site_symmetry_2
Ti1 O1 1.7518(15) .
Ti1 O2 1.8483(15) .
Ti1 O3 1.9589(15) .
Ti1 O5 1.9790(13) 5_666
Ti1 O5 2.0312(13) .
Ti1 O6 2.2295(15) .
Ti1 Ti1 3.2217(7) 5_666
O1 C21 1.446(6) .
O2 C13 1.390(3) .
O3 C8 1.300(3) .
O4 C8 1.210(3) .
O5 C7 1.425(2) .
O5 Ti1 1.9789(13) 5_666
O6 C12 1.213(3) .
O7 C12 1.311(3) .
O7 C10 1.496(3) .
C1 C6 1.370(3) .
C1 C2 1.396(4) .
C1 H1 0.9500 .
C2 C3 1.330(5) .
C2 H2 0.9500 .
C3 C4 1.347(5) .
C3 H3 0.9500 .
C4 C5 1.395(4) .
C4 H4 0.9500 .
C5 C6 1.357(4) .
C5 H5 0.9500 .
C6 C7 1.513(3) .
C7 C8 1.534(3) .
C7 H7 1.0000 .
C9 C10 1.475(4) .
C9 H9A 0.9800 .
C9 H9B 0.9800 .
C9 H9C 0.9800 .
C10 C11 1.482(4) .
C10 H10 1.0000 .
C11 H11A 0.9800 .
C11 H11B 0.9800 .
C11 H11C 0.9800 .
C12 C13 1.529(3) .
C13 C14 1.519(3) .
C13 H13 1.0000 .
C14 C15 1.369(4) .
C14 C19 1.370(3) .
C15 C16 1.386(4) .
C15 H15 0.9500 .
C16 C17 1.352(5) .
C16 H16 0.9500 .
C17 C18 1.347(4) .
C17 H17 0.9500 .
C18 C19 1.388(4) .
C18 H18 0.9500 .
C19 H19 0.9500 .
C20 C21 1.483(8) .
C20 H20A 0.9800 .
C20 H20B 0.9800 .
C20 H20C 0.9800 .
C21 C22 1.529(9) .
C21 H21 1.0000 .
C22 H22A 0.9800 .
C22 H22B 0.9800 .
C22 H22C 0.9800 .
C20A C21A 1.510(8) .
C20A H20D 0.9800 .
C20A H20E 0.9800 .
C20A H20F 0.9800 .
C21A C22A 1.546(8) .
C21A H21A 0.9500 .
C22A H22D 0.9800 .
C22A H22E 0.9800 .
C22A H22F 0.9800 .

loop_
_geom_hbond_atom_site_label_D
_geom_hbond_atom_site_label_H
_geom_hbond_atom_site_label_A
_geom_hbond_distance_DH
_geom_hbond_distance_HA
_geom_hbond_distance_DA
_geom_hbond_angle_DHA
_geom_hbond_site_symmetry_A
C22 H22A O4 0.98 2.66 3.565(16) 152.9 8_755

loop_
_geom_torsion_atom_site_label_1
_geom_torsion_atom_site_label_2
_geom_torsion_atom_site_label_3
_geom_torsion_atom_site_label_4
_geom_torsion
_geom_torsion_site_symmetry_1
_geom_torsion_site_symmetry_2
_geom_torsion_site_symmetry_3
_geom_torsion_site_symmetry_4
O2 Ti1 O1 C21 -28.3(10) . . . .
O3 Ti1 O1 C21 74.2(10) . . . .
O5 Ti1 O1 C21 -131.1(10) 5_666 . . .
O5 Ti1 O1 C21 153.6(10) . . . .
Ti1 Ti1 O1 C21 -168.8(10) 5_666 . . .
O1 Ti1 O2 C13 174.72(16) . . . .
O3 Ti1 O2 C13 74.78(17) . . . .
O5 Ti1 O2 C13 -83.43(16) 5_666 . . .
O5 Ti1 O2 C13 -10.0(3) . . . .
O6 Ti1 O2 C13 -2.62(15) . . . .
Ti1 Ti1 O2 C13 -64.25(18) 5_666 . . .
C6 C1 C2 C3 0.8(4) . . . .
C1 C2 C3 C4 -0.5(5) . . . .
C2 C3 C4 C5 0.1(6) . . . .
C3 C4 C5 C6 0.1(6) . . . .
C4 C5 C6 C1 0.2(5) . . . .
C4 C5 C6 C7 -179.8(3) . . . .
C2 C1 C6 C5 -0.7(4) . . . .
C2 C1 C6 C7 179.3(2) . . . .
Ti1 O5 C7 C6 -79.0(2) 5_666 . . .
Ti1 O5 C7 C6 129.95(14) . . . .
Ti1 O5 C7 C8 158.66(13) 5_666 . . .
Ti1 O5 C7 C8 7.6(2) . . . .
C5 C6 C7 O5 -62.8(3) . . . .
C1 C6 C7 O5 117.3(2) . . . .
C5 C6 C7 C8 56.8(3) . . . .
C1 C6 C7 C8 -123.2(2) . . . .
Ti1 O3 C8 O4 165.69(19) . . . .
Ti1 O3 C8 C7 -14.2(2) . . . .
O5 C7 C8 O4 -176.3(2) . . . .
C6 C7 C8 O4 61.8(3) . . . .
O5 C7 C8 O3 3.6(3) . . . .
C6 C7 C8 O3 -118.3(2) . . . .
C12 O7 C10 C9 86.9(3) . . . .
C12 O7 C10 C11 -151.6(3) . . . .
Ti1 O6 C12 O7 179.04(17) . . . .
Ti1 O6 C12 C13 -1.2(2) . . . .
C10 O7 C12 O6 3.8(3) . . . .
C10 O7 C12 C13 -176.0(2) . . . .
Ti1 O2 C13 C14 -120.49(17) . . . .
Ti1 O2 C13 C12 2.7(2) . . . .
O6 C12 C13 O2 -0.5(3) . . . .
O7 C12 C13 O2 179.25(18) . . . .
O6 C12 C13 C14 122.5(2) . . . .
O7 C12 C13 C14 -57.8(3) . . . .
O2 C13 C14 C15 18.4(3) . . . .
C12 C13 C14 C15 -101.0(3) . . . .
O2 C13 C14 C19 -162.0(2) . . . .
C12 C13 C14 C19 78.6(3) . . . .
C19 C14 C15 C16 -0.5(5) . . . .
C13 C14 C15 C16 179.1(3) . . . .
C14 C15 C16 C17 -0.3(6) . . . .
C15 C16 C17 C18 0.9(6) . . . .
C16 C17 C18 C19 -0.6(5) . . . .
C15 C14 C19 C18 0.8(4) . . . .
C13 C14 C19 C18 -178.8(2) . . . .
C17 C18 C19 C14 -0.3(4) . . . .
Ti1 O1 C21 C20 49.5(15) . . . .
Ti1 O1 C21 C22 -65.4(12) . . . .
